data_4035637
loop_
_publ_author_name
'Reddy, Arava Amaranadha'
'Prasad, Kavirayani R.'

_publ_section_title
;
 Addition of the Lithium Anion of Diphenylmethanol Methyl/Methoxymethyl
 Ether to Nonracemic Sulfinimines: Two-Step Asymmetric Synthesis of
 Diphenylprolinol Methyl Ether and Chiral (Diphenylmethoxymethyl)amines.
;
_journal_issue 18
_journal_name_full 'The Journal of organic chemistry'
_journal_page_first 10776
_journal_page_last 10785
_journal_paper_doi 10.1021/acs.joc.8b01381
_journal_volume 83
_journal_year 2018
_chemical_absolute_configuration ad
_chemical_formula_moiety 'C25 H36 Br N O3 S'
_chemical_formula_sum 'C25 H36 Br N O3 S'
_chemical_formula_weight 510.52
_space_group_crystal_system orthorhombic
_space_group_IT_number 19
_space_group_name_Hall 'P 2ac 2ab'
_space_group_name_H-M_alt 'P 21 21 21'
_atom_sites_solution_hydrogens mixed
_atom_sites_solution_primary direct
_atom_sites_solution_secondary difmap
_audit_creation_method SHELXL-2014/7
_cell_angle_alpha 90
_cell_angle_beta 90
_cell_angle_gamma 90
_cell_formula_units_Z 4
_cell_length_a 8.715(3)
_cell_length_b 14.329(6)
_cell_length_c 21.298(9)
_cell_measurement_reflns_used 8321
_cell_measurement_temperature 298(2)
_cell_measurement_theta_max 22.44
_cell_measurement_theta_min 2.89
_cell_volume 2659.6(18)
_computing_cell_refinement 'Bruker SAINT'
_computing_data_collection 'Bruker APEX2'
_computing_data_reduction 'Bruker SAINT'
_computing_molecular_graphics 'Ortep for Windows (Farrugia, 2012)'
_computing_publication_material 'WinGX publication routines (Farrugia, 2012)'
_computing_structure_refinement 'SHELXL-2014/7 (Sheldrick, 2014)'
_computing_structure_solution 'SHELXS-97 (Sheldrick 2008)'
_diffrn_ambient_temperature 298(2)
_diffrn_measured_fraction_theta_full 0.998
_diffrn_measured_fraction_theta_max 0.997
_diffrn_measurement_device_type 'Bruker APEX-II CCD'
_diffrn_measurement_method '\f and \w scans'
_diffrn_radiation_monochromator GRAPHITE
_diffrn_radiation_probe x-ray
_diffrn_radiation_type MoK\a
_diffrn_radiation_wavelength 0.71076
_diffrn_reflns_av_R_equivalents 0.0707
_diffrn_reflns_av_unetI/netI 0.0356
_diffrn_reflns_Laue_measured_fraction_full 0.998
_diffrn_reflns_Laue_measured_fraction_max 0.997
_diffrn_reflns_limit_h_max 10
_diffrn_reflns_limit_h_min -10
_diffrn_reflns_limit_k_max 17
_diffrn_reflns_limit_k_min -17
_diffrn_reflns_limit_l_max 26
_diffrn_reflns_limit_l_min -26
_diffrn_reflns_number 89731
_diffrn_reflns_point_group_measured_fraction_full 0.998
_diffrn_reflns_point_group_measured_fraction_max 0.995
_diffrn_reflns_theta_full 25.243
_diffrn_reflns_theta_max 26.484
_diffrn_reflns_theta_min 2.843
_diffrn_source 'SEALED TUBE'
_exptl_absorpt_coefficient_mu 1.648
_exptl_absorpt_correction_T_max 0.7454
_exptl_absorpt_correction_T_min 0.6435
_exptl_absorpt_correction_type multi-scan
_exptl_absorpt_process_details SADABS-2016/2
_exptl_crystal_colour COLORLESS
_exptl_crystal_density_diffrn 1.275
_exptl_crystal_density_method 'NOT MEASURED'
_exptl_crystal_description BLOCK
_exptl_crystal_F_000 1072
_exptl_crystal_size_max 0.418
_exptl_crystal_size_mid 0.348
_exptl_crystal_size_min 0.214
_refine_diff_density_max 0.948
_refine_diff_density_min -0.758
_refine_diff_density_rms 0.061
_refine_ls_abs_structure_details
;
 Flack x determined using 1420 quotients [(I+)-(I-)]/[(I+)+(I-)]
 (Parsons, Flack and Wagner, Acta Cryst. B69 (2013) 249-259).
;
_refine_ls_abs_structure_Flack 0.027(4)
_refine_ls_extinction_method none
_refine_ls_goodness_of_fit_ref 1.020
_refine_ls_hydrogen_treatment mixed
_refine_ls_matrix_type full
_refine_ls_number_parameters 288
_refine_ls_number_reflns 5465
_refine_ls_number_restraints 0
_refine_ls_restrained_S_all 1.020
_refine_ls_R_factor_all 0.0868
_refine_ls_R_factor_gt 0.0574
_refine_ls_shift/su_max 0.001
_refine_ls_shift/su_mean 0.000
_refine_ls_structure_factor_coef Fsqd
_refine_ls_weighting_details 'w=1/[\s^2^(Fo^2^)+(0.0705P)^2^+2.5866P] where P=(Fo^2^+2Fc^2^)/3'
_refine_ls_weighting_scheme calc
_refine_ls_wR_factor_gt 0.1397
_refine_ls_wR_factor_ref 0.1569
_reflns_Friedel_coverage 0.763
_reflns_Friedel_fraction_full 0.998
_reflns_Friedel_fraction_max 0.994
_reflns_number_gt 4029
_reflns_number_total 5465
_reflns_threshold_expression 'I > 2\s(I)'
_cod_data_source_file jo8b01381_si_002.cif
_cod_data_source_block shelx
_cod_depositor_comments
;
The following automatic conversions were performed:

data item '_atom_sites_solution_primary' value 'DIRECT' was changed
to 'direct' in accordance with the
/home/data/users/saulius/crontab/automatic-downloads/current/ACS/lib/dictionaries/cif_core.dic
dictionary named 'cif_core.dic' version 2.4.2 last updated on
2011-04-26.

data item '_atom_sites_solution_secondary' value 'DIFMAP' was changed
to 'difmap' in accordance with the
/home/data/users/saulius/crontab/automatic-downloads/current/ACS/lib/dictionaries/cif_core.dic
dictionary named 'cif_core.dic' version 2.4.2 last updated on
2011-04-26.

data item '_chemical_absolute_configuration' value 'AD' was changed
to 'ad' in accordance with the
/home/data/users/saulius/crontab/automatic-downloads/current/ACS/lib/dictionaries/cif_core.dic
dictionary named 'cif_core.dic' version 2.4.2 last updated on
2011-04-26.

data item '_diffrn_radiation_probe' value 'X-RAY' was changed to
'x-ray' in accordance with the
/home/data/users/saulius/crontab/automatic-downloads/current/ACS/lib/dictionaries/cif_core.dic
dictionary named 'cif_core.dic' version 2.4.2 last updated on
2011-04-26.

data item '_exptl_absorpt_correction_type' value 'MULTI-SCAN' was
changed to 'multi-scan' in accordance with the
/home/data/users/saulius/crontab/automatic-downloads/current/ACS/lib/dictionaries/cif_core.dic
dictionary named 'cif_core.dic' version 2.4.2 last updated on
2011-04-26.

Automatic conversion script
Id: cif_fix_values 6909 2019-04-08 15:41:33Z antanas 
;
_cod_database_code 4035637
_shelx_space_group_comment
;
The symmetry employed for this shelxl refinement is uniquely defined
by the following loop, which should always be used as a source of
symmetry information in preference to the above space-group names.
They are only intended as comments.
;
_shelx_estimated_absorpt_t_min 0.546
_shelx_estimated_absorpt_t_max 0.719

loop_
_space_group_symop_operation_xyz
'x, y, z'
'-x+1/2, -y, z+1/2'
'x+1/2, -y+1/2, -z'
'-x, y+1/2, -z+1/2'

loop_
_atom_site_label
_atom_site_type_symbol
_atom_site_fract_x
_atom_site_fract_y
_atom_site_fract_z
_atom_site_U_iso_or_equiv
_atom_site_adp_type
_atom_site_occupancy
_atom_site_site_symmetry_order
_atom_site_calc_flag
_atom_site_refinement_flags_posn
_atom_site_refinement_flags_adp
Br1 Br -0.18069(12) 0.95659(10) 0.71663(5) 0.1228(5) Uani 1 1 d . .
C1 C 0.6634(6) 0.4512(4) 0.6578(2) 0.0406(12) Uani 1 1 d . .
C2 C 0.5611(7) 0.3801(4) 0.6702(3) 0.0474(14) Uani 1 1 d . .
H2 H 0.4589 0.3943 0.6784 0.057 Uiso 1 1 calc R U
C3 C 0.6090(10) 0.2878(4) 0.6706(3) 0.065(2) Uani 1 1 d . .
H3 H 0.5396 0.2404 0.6797 0.079 Uiso 1 1 calc R U
C4 C 0.7589(11) 0.2668(5) 0.6573(3) 0.073(2) Uani 1 1 d . .
H4 H 0.7912 0.2050 0.6565 0.087 Uiso 1 1 calc R U
C5 C 0.8601(10) 0.3366(6) 0.6454(3) 0.075(2) Uani 1 1 d . .
H5 H 0.9622 0.3223 0.6371 0.091 Uiso 1 1 calc R U
C6 C 0.8131(7) 0.4280(5) 0.6457(3) 0.0563(16) Uani 1 1 d . .
H6 H 0.8839 0.4750 0.6375 0.068 Uiso 1 1 calc R U
C7 C 0.6205(5) 0.5550(4) 0.6638(3) 0.0386(12) Uani 1 1 d . .
C8 C 0.6562(6) 0.5836(4) 0.7315(3) 0.0442(13) Uani 1 1 d . .
C9 C 0.7646(10) 0.6468(5) 0.7459(4) 0.086(2) Uani 1 1 d . .
H9 H 0.8182 0.6763 0.7138 0.104 Uiso 1 1 calc R U
C10 C 0.7976(13) 0.6686(7) 0.8084(5) 0.113(4) Uani 1 1 d . .
H10 H 0.8711 0.7138 0.8172 0.135 Uiso 1 1 calc R U
C11 C 0.7257(12) 0.6259(6) 0.8555(4) 0.089(3) Uani 1 1 d . .
H11 H 0.7500 0.6401 0.8970 0.107 Uiso 1 1 calc R U
C12 C 0.6177(9) 0.5622(5) 0.8423(3) 0.0696(19) Uani 1 1 d . .
H12 H 0.5656 0.5325 0.8748 0.084 Uiso 1 1 calc R U
C13 C 0.5837(7) 0.5407(4) 0.7812(3) 0.0527(14) Uani 1 1 d . .
H13 H 0.5094 0.4958 0.7730 0.063 Uiso 1 1 calc R U
C14 C 0.7313(7) 0.5925(4) 0.5608(3) 0.0582(16) Uani 1 1 d . .
H14A H 0.8370 0.6014 0.5479 0.070 Uiso 1 1 calc R U
H14B H 0.7046 0.5278 0.5532 0.070 Uiso 1 1 calc R U
C15 C 0.6855(11) 0.7443(6) 0.5226(4) 0.093(3) Uani 1 1 d . .
H15A H 0.6811 0.7703 0.5641 0.139 Uiso 1 1 calc R U
H15B H 0.6193 0.7792 0.4953 0.139 Uiso 1 1 calc R U
H15C H 0.7889 0.7474 0.5073 0.139 Uiso 1 1 calc R U
C16 C 0.4495(6) 0.5764(3) 0.6493(3) 0.0369(12) Uani 1 1 d . .
H16 H 0.3876 0.5446 0.6812 0.044 Uiso 1 1 calc R U
C17 C 0.2788(8) 0.4212(4) 0.5072(3) 0.0530(14) Uani 1 1 d . .
C18 C 0.3041(13) 0.4906(6) 0.4561(4) 0.098(3) Uani 1 1 d . .
H18A H 0.3064 0.4590 0.4164 0.147 Uiso 1 1 calc R U
H18B H 0.4000 0.5220 0.4628 0.147 Uiso 1 1 calc R U
H18C H 0.2222 0.5354 0.4563 0.147 Uiso 1 1 calc R U
C19 C 0.1312(11) 0.3674(7) 0.4955(4) 0.099(3) Uani 1 1 d . .
H19A H 0.0484 0.4105 0.4891 0.148 Uiso 1 1 calc R U
H19B H 0.1090 0.3288 0.5312 0.148 Uiso 1 1 calc R U
H19C H 0.1430 0.3289 0.4590 0.148 Uiso 1 1 calc R U
C20 C 0.4125(13) 0.3576(7) 0.5148(5) 0.110(4) Uani 1 1 d . .
H20A H 0.3921 0.3139 0.5479 0.166 Uiso 1 1 calc R U
H20B H 0.5021 0.3935 0.5249 0.166 Uiso 1 1 calc R U
H20C H 0.4296 0.3243 0.4763 0.166 Uiso 1 1 calc R U
C21 C 0.4166(7) 0.6814(4) 0.6549(3) 0.0453(13) Uani 1 1 d . .
H21A H 0.4744 0.7062 0.6901 0.054 Uiso 1 1 calc R U
H21B H 0.4526 0.7124 0.6172 0.054 Uiso 1 1 calc R U
C22 C 0.2488(7) 0.7040(4) 0.6642(3) 0.0502(13) Uani 1 1 d . .
H22A H 0.2138 0.6761 0.7031 0.060 Uiso 1 1 calc R U
H22B H 0.1900 0.6768 0.6302 0.060 Uiso 1 1 calc R U
C23 C 0.2186(7) 0.8092(4) 0.6663(3) 0.0570(16) Uani 1 1 d . .
H23A H 0.2848 0.8372 0.6977 0.068 Uiso 1 1 calc R U
H23B H 0.2447 0.8362 0.6260 0.068 Uiso 1 1 calc R U
C24 C 0.0532(8) 0.8324(5) 0.6817(4) 0.072(2) Uani 1 1 d . .
H24A H -0.0115 0.8099 0.6479 0.086 Uiso 1 1 calc R U
H24B H 0.0241 0.7994 0.7196 0.086 Uiso 1 1 calc R U
C25 C 0.0250(8) 0.9270(6) 0.6903(4) 0.075(2) Uani 1 1 d . .
H25A H 0.0457 0.9593 0.6512 0.090 Uiso 1 1 calc R U
H25B H 0.0962 0.9507 0.7215 0.090 Uiso 1 1 calc R U
N1 N 0.4049(5) 0.5389(3) 0.5885(2) 0.0405(10) Uani 1 1 d . .
H1N H 0.419(7) 0.573(4) 0.561(3) 0.042(18) Uiso 1 1 d . .
O1 O 0.1116(5) 0.5442(4) 0.5684(3) 0.0800(16) Uani 1 1 d . .
O2 O 0.7191(4) 0.6109(3) 0.62569(19) 0.0502(10) Uani 1 1 d . .
O3 O 0.6367(5) 0.6496(3) 0.5244(2) 0.0656(13) Uani 1 1 d . .
S2 S 0.24137(16) 0.48197(10) 0.58189(7) 0.0470(3) Uani 1 1 d . .

loop_
_atom_site_aniso_label
_atom_site_aniso_U_11
_atom_site_aniso_U_22
_atom_site_aniso_U_33
_atom_site_aniso_U_23
_atom_site_aniso_U_13
_atom_site_aniso_U_12
Br1 0.0886(7) 0.1752(12) 0.1045(7) 0.0145(8) 0.0349(6) 0.0615(7)
C1 0.040(3) 0.037(3) 0.044(3) 0.002(2) -0.002(2) 0.008(2)
C2 0.052(3) 0.040(3) 0.050(3) 0.000(3) -0.007(3) 0.000(3)
C3 0.102(6) 0.034(3) 0.060(4) 0.003(3) -0.023(4) -0.004(4)
C4 0.110(7) 0.054(4) 0.054(4) -0.008(3) -0.016(4) 0.036(5)
C5 0.079(5) 0.081(5) 0.067(5) 0.010(4) 0.007(4) 0.045(5)
C6 0.050(3) 0.058(4) 0.062(4) 0.012(3) 0.003(3) 0.014(3)
C7 0.028(2) 0.040(3) 0.048(3) 0.007(2) 0.001(2) -0.003(2)
C8 0.038(3) 0.037(3) 0.058(3) -0.001(2) -0.011(3) 0.000(2)
C9 0.089(6) 0.082(5) 0.088(5) 0.004(4) -0.027(5) -0.049(5)
C10 0.124(9) 0.106(7) 0.108(7) -0.017(6) -0.040(6) -0.068(7)
C11 0.109(7) 0.086(6) 0.072(5) -0.021(4) -0.031(5) 0.001(6)
C12 0.079(5) 0.074(5) 0.056(4) -0.014(4) -0.006(4) 0.015(4)
C13 0.050(3) 0.053(3) 0.054(4) -0.010(3) -0.002(3) 0.001(3)
C14 0.045(3) 0.064(4) 0.067(4) 0.020(3) 0.012(3) 0.003(3)
C15 0.082(5) 0.085(5) 0.111(7) 0.050(5) 0.012(5) -0.004(5)
C16 0.031(2) 0.033(3) 0.046(3) 0.000(2) 0.001(2) -0.003(2)
C17 0.062(4) 0.051(3) 0.046(3) -0.008(3) -0.002(3) 0.000(3)
C18 0.142(8) 0.102(6) 0.050(4) 0.001(4) 0.006(5) -0.028(6)
C19 0.113(7) 0.110(7) 0.073(5) -0.038(5) -0.001(5) -0.054(6)
C20 0.124(8) 0.101(7) 0.106(7) -0.055(6) -0.029(6) 0.049(6)
C21 0.043(3) 0.035(3) 0.058(4) 0.000(3) -0.007(3) 0.002(2)
C22 0.047(3) 0.041(3) 0.063(3) -0.009(2) 0.000(3) 0.001(3)
C23 0.048(4) 0.042(3) 0.080(4) -0.008(3) -0.008(3) 0.007(3)
C24 0.049(4) 0.074(5) 0.092(5) -0.010(4) -0.003(4) 0.010(4)
C25 0.058(4) 0.089(6) 0.079(5) -0.013(4) 0.003(4) 0.026(4)
N1 0.035(2) 0.044(3) 0.043(3) 0.004(2) -0.0002(19) 0.000(2)
O1 0.040(2) 0.099(4) 0.101(4) -0.044(3) -0.017(2) 0.010(2)
O2 0.037(2) 0.048(2) 0.065(2) 0.0138(19) 0.0021(18) -0.0086(18)
O3 0.053(3) 0.074(3) 0.069(3) 0.033(2) 0.004(2) -0.005(2)
S2 0.0406(7) 0.0529(7) 0.0473(7) -0.0096(6) 0.0026(6) -0.0111(6)

loop_
_atom_type_symbol
_atom_type_description
_atom_type_scat_dispersion_real
_atom_type_scat_dispersion_imag
_atom_type_scat_source
C C 0.0033 0.0016 'International Tables Vol C Tables 4.2.6.8 and 6.1.1.4'
H H 0.0000 0.0000 'International Tables Vol C Tables 4.2.6.8 and 6.1.1.4'
N N 0.0061 0.0033 'International Tables Vol C Tables 4.2.6.8 and 6.1.1.4'
O O 0.0106 0.0060 'International Tables Vol C Tables 4.2.6.8 and 6.1.1.4'
S S 0.1246 0.1234 'International Tables Vol C Tables 4.2.6.8 and 6.1.1.4'
Br Br -0.2901 2.4595 'International Tables Vol C Tables 4.2.6.8 and 6.1.1.4'

loop_
_geom_angle_atom_site_label_1
_geom_angle_atom_site_label_2
_geom_angle_atom_site_label_3
_geom_angle
C6 C1 C2 118.3(5)
C6 C1 C7 118.7(5)
C2 C1 C7 122.7(5)
C1 C2 C3 120.7(6)
C1 C2 H2 119.7
C3 C2 H2 119.7
C4 C3 C2 119.7(7)
C4 C3 H3 120.2
C2 C3 H3 120.2
C5 C4 C3 119.8(6)
C5 C4 H4 120.1
C3 C4 H4 120.1
C4 C5 C6 120.5(7)
C4 C5 H5 119.7
C6 C5 H5 119.7
C1 C6 C5 121.0(7)
C1 C6 H6 119.5
C5 C6 H6 119.5
O2 C7 C8 105.2(4)
O2 C7 C1 110.5(4)
C8 C7 C1 106.7(4)
O2 C7 C16 110.7(4)
C8 C7 C16 109.3(4)
C1 C7 C16 114.0(4)
C9 C8 C13 116.7(6)
C9 C8 C7 122.5(6)
C13 C8 C7 120.7(5)
C8 C9 C10 120.8(8)
C8 C9 H9 119.6
C10 C9 H9 119.6
C11 C10 C9 121.2(8)
C11 C10 H10 119.4
C9 C10 H10 119.4
C10 C11 C12 118.9(7)
C10 C11 H11 120.5
C12 C11 H11 120.5
C11 C12 C13 120.3(8)
C11 C12 H12 119.8
C13 C12 H12 119.8
C12 C13 C8 122.0(6)
C12 C13 H13 119.0
C8 C13 H13 119.0
O3 C14 O2 113.0(5)
O3 C14 H14A 109.0
O2 C14 H14A 109.0
O3 C14 H14B 109.0
O2 C14 H14B 109.0
H14A C14 H14B 107.8
O3 C15 H15A 109.5
O3 C15 H15B 109.5
H15A C15 H15B 109.5
O3 C15 H15C 109.5
H15A C15 H15C 109.5
H15B C15 H15C 109.5
N1 C16 C21 112.4(5)
N1 C16 C7 111.2(4)
C21 C16 C7 110.9(4)
N1 C16 H16 107.3
C21 C16 H16 107.3
C7 C16 H16 107.3
C20 C17 C18 111.8(8)
C20 C17 C19 111.7(6)
C18 C17 C19 110.1(7)
C20 C17 S2 109.6(5)
C18 C17 S2 110.0(5)
C19 C17 S2 103.4(5)
C17 C18 H18A 109.5
C17 C18 H18B 109.5
H18A C18 H18B 109.5
C17 C18 H18C 109.5
H18A C18 H18C 109.5
H18B C18 H18C 109.5
C17 C19 H19A 109.5
C17 C19 H19B 109.5
H19A C19 H19B 109.5
C17 C19 H19C 109.5
H19A C19 H19C 109.5
H19B C19 H19C 109.5
C17 C20 H20A 109.5
C17 C20 H20B 109.5
H20A C20 H20B 109.5
C17 C20 H20C 109.5
H20A C20 H20C 109.5
H20B C20 H20C 109.5
C22 C21 C16 113.7(5)
C22 C21 H21A 108.8
C16 C21 H21A 108.8
C22 C21 H21B 108.8
C16 C21 H21B 108.8
H21A C21 H21B 107.7
C21 C22 C23 112.4(5)
C21 C22 H22A 109.1
C23 C22 H22A 109.1
C21 C22 H22B 109.1
C23 C22 H22B 109.1
H22A C22 H22B 107.8
C24 C23 C22 112.7(6)
C24 C23 H23A 109.0
C22 C23 H23A 109.0
C24 C23 H23B 109.0
C22 C23 H23B 109.0
H23A C23 H23B 107.8
C25 C24 C23 114.3(7)
C25 C24 H24A 108.7
C23 C24 H24A 108.7
C25 C24 H24B 108.7
C23 C24 H24B 108.7
H24A C24 H24B 107.6
C24 C25 Br1 114.7(6)
C24 C25 H25A 108.6
Br1 C25 H25A 108.6
C24 C25 H25B 108.6
Br1 C25 H25B 108.6
H25A C25 H25B 107.6
C16 N1 S2 119.3(4)
C16 N1 H1N 113(5)
S2 N1 H1N 113(5)
C14 O2 C7 119.8(4)
C14 O3 C15 113.4(6)
O1 S2 N1 112.4(3)
O1 S2 C17 104.7(3)
N1 S2 C17 98.9(3)

loop_
_geom_bond_atom_site_label_1
_geom_bond_atom_site_label_2
_geom_bond_distance
Br1 C25 1.925(7)
C1 C6 1.370(8)
C1 C2 1.379(8)
C1 C7 1.539(8)
C2 C3 1.387(9)
C2 H2 0.9300
C3 C4 1.370(12)
C3 H3 0.9300
C4 C5 1.357(11)
C4 H4 0.9300
C5 C6 1.373(9)
C5 H5 0.9300
C6 H6 0.9300
C7 O2 1.428(6)
C7 C8 1.531(8)
C7 C16 1.553(7)
C8 C9 1.343(9)
C8 C13 1.376(9)
C9 C10 1.397(12)
C9 H9 0.9300
C10 C11 1.333(13)
C10 H10 0.9300
C11 C12 1.341(12)
C11 H11 0.9300
C12 C13 1.371(9)
C12 H12 0.9300
C13 H13 0.9300
C14 O3 1.397(7)
C14 O2 1.410(8)
C14 H14A 0.9700
C14 H14B 0.9700
C15 O3 1.423(9)
C15 H15A 0.9600
C15 H15B 0.9600
C15 H15C 0.9600
C16 N1 1.455(7)
C16 C21 1.536(7)
C16 H16 0.9800
C17 C20 1.489(11)
C17 C18 1.490(10)
C17 C19 1.520(10)
C17 S2 1.842(6)
C18 H18A 0.9600
C18 H18B 0.9600
C18 H18C 0.9600
C19 H19A 0.9600
C19 H19B 0.9600
C19 H19C 0.9600
C20 H20A 0.9600
C20 H20B 0.9600
C20 H20C 0.9600
C21 C22 1.511(8)
C21 H21A 0.9700
C21 H21B 0.9700
C22 C23 1.530(8)
C22 H22A 0.9700
C22 H22B 0.9700
C23 C24 1.515(10)
C23 H23A 0.9700
C23 H23B 0.9700
C24 C25 1.390(10)
C24 H24A 0.9700
C24 H24B 0.9700
C25 H25A 0.9700
C25 H25B 0.9700
N1 S2 1.648(5)
N1 H1N 0.77(6)
O1 S2 1.469(5)

loop_
_geom_torsion_atom_site_label_1
_geom_torsion_atom_site_label_2
_geom_torsion_atom_site_label_3
_geom_torsion_atom_site_label_4
_geom_torsion
C6 C1 C2 C3 0.1(9)
C7 C1 C2 C3 -173.2(5)
C1 C2 C3 C4 -1.1(10)
C2 C3 C4 C5 1.5(10)
C3 C4 C5 C6 -0.9(11)
C2 C1 C6 C5 0.5(9)
C7 C1 C6 C5 174.1(6)
C4 C5 C6 C1 -0.1(11)
C6 C1 C7 O2 30.1(7)
C2 C1 C7 O2 -156.6(5)
C6 C1 C7 C8 -83.8(6)
C2 C1 C7 C8 89.5(6)
C6 C1 C7 C16 155.4(5)
C2 C1 C7 C16 -31.3(7)
O2 C7 C8 C9 -2.1(8)
C1 C7 C8 C9 115.3(7)
C16 C7 C8 C9 -120.9(7)
O2 C7 C8 C13 -178.1(5)
C1 C7 C8 C13 -60.7(6)
C16 C7 C8 C13 63.1(6)
C13 C8 C9 C10 -1.5(12)
C7 C8 C9 C10 -177.7(8)
C8 C9 C10 C11 1.7(17)
C9 C10 C11 C12 -1.3(17)
C10 C11 C12 C13 0.9(13)
C11 C12 C13 C8 -0.8(10)
C9 C8 C13 C12 1.1(10)
C7 C8 C13 C12 177.4(6)
O2 C7 C16 N1 72.3(5)
C8 C7 C16 N1 -172.3(4)
C1 C7 C16 N1 -52.9(6)
O2 C7 C16 C21 -53.6(6)
C8 C7 C16 C21 61.8(6)
C1 C7 C16 C21 -178.8(5)
N1 C16 C21 C22 75.2(6)
C7 C16 C21 C22 -159.6(5)
C16 C21 C22 C23 -177.1(5)
C21 C22 C23 C24 -174.6(6)
C22 C23 C24 C25 173.8(7)
C23 C24 C25 Br1 -175.1(5)
C21 C16 N1 S2 -100.2(5)
C7 C16 N1 S2 134.7(4)
O3 C14 O2 C7 96.9(6)
C8 C7 O2 C14 170.9(5)
C1 C7 O2 C14 56.0(6)
C16 C7 O2 C14 -71.2(6)
O2 C14 O3 C15 70.3(7)
C16 N1 S2 O1 87.8(5)
C16 N1 S2 C17 -162.1(4)
C20 C17 S2 O1 178.3(6)
C18 C17 S2 O1 55.0(6)
C19 C17 S2 O1 -62.5(6)
C20 C17 S2 N1 62.2(6)
C18 C17 S2 N1 -61.1(6)
C19 C17 S2 N1 -178.6(5)
